data_7203478
loop_
_publ_author_name
'R\"udiger Schmidt'
'Silke G\"ottling'
'Dirk Leusser'
'Dietmar Stalke'
'Ana-Maria Krause'
'Frank W\"urthner'

_publ_section_title
;
 Highly soluble acenes as semiconductors for thin film transistors
;
_journal_issue 37
_journal_name_full 'Journal of Materials Chemistry'
_journal_page_first 3708
_journal_paper_doi 10.1039/b607172d
_journal_volume 16
_journal_year 2006
_chemical_formula_sum 'C42 H34 Cl6 O6'
_chemical_formula_weight 847.39
_chemical_name_systematic
;
?
;
_space_group_IT_number 14
_symmetry_cell_setting monoclinic
_symmetry_space_group_name_Hall '-P 2ybc'
_symmetry_space_group_name_H-M 'P 1 21/c 1'
_atom_sites_solution_hydrogens geom
_atom_sites_solution_primary direct
_atom_sites_solution_secondary difmap
_audit_creation_method SHELXL-97
_cell_angle_alpha 90.00
_cell_angle_beta 90.868(2)
_cell_angle_gamma 90.00
_cell_formula_units_Z 4
_cell_length_a 35.241(3)
_cell_length_b 5.6021(5)
_cell_length_c 20.1942(18)
_cell_measurement_reflns_used 9159
_cell_measurement_temperature 100(2)
_cell_measurement_theta_max 25.02
_cell_measurement_theta_min 2.31
_cell_volume 3986.4(6)
_computing_cell_refinement 'SAINT-NT V6/6.0'
_computing_data_collection 'SMART-NT V5.6'
_computing_data_reduction 'SAINT-NT V6/6.0'
_computing_molecular_graphics SHELXTL-97
_computing_publication_material SHELXTL-97
_computing_structure_refinement 'SHELXL-97 (Sheldrick, 1997)'
_computing_structure_solution 'SHELXS-97 (Sheldrick, 1990)'
_diffrn_ambient_temperature 100(2)
_diffrn_measured_fraction_theta_full 0.998
_diffrn_measured_fraction_theta_max 0.998
_diffrn_measurement_device_type 'Bruker Smart Apex with D8 goniometer'
_diffrn_measurement_method 'omega scans'
_diffrn_radiation_monochromator graphite
_diffrn_radiation_source 'fine-focus sealed tube'
_diffrn_radiation_type MoK\a
_diffrn_radiation_wavelength 0.71073
_diffrn_reflns_av_R_equivalents 0.0370
_diffrn_reflns_av_sigmaI/netI 0.0229
_diffrn_reflns_limit_h_max 41
_diffrn_reflns_limit_h_min -41
_diffrn_reflns_limit_k_max 6
_diffrn_reflns_limit_k_min 0
_diffrn_reflns_limit_l_max 24
_diffrn_reflns_limit_l_min 0
_diffrn_reflns_number 46446
_diffrn_reflns_theta_full 25.04
_diffrn_reflns_theta_max 25.04
_diffrn_reflns_theta_min 2.02
_exptl_absorpt_coefficient_mu 0.478
_exptl_absorpt_correction_T_max 0.99
_exptl_absorpt_correction_T_min 0.91
_exptl_absorpt_correction_type empirical
_exptl_absorpt_process_details 'SADABS - Bruker Nonius area detector scaling and absorption correction - V2.05'
_exptl_crystal_colour red
_exptl_crystal_density_diffrn 1.412
_exptl_crystal_density_method 'not measured'
_exptl_crystal_description plate
_exptl_crystal_F_000 1744
_exptl_crystal_size_max 0.5
_exptl_crystal_size_mid 0.4
_exptl_crystal_size_min 0.1
_refine_diff_density_max 0.430
_refine_diff_density_min -0.326
_refine_diff_density_rms 0.067
_refine_ls_extinction_method none
_refine_ls_goodness_of_fit_ref 1.236
_refine_ls_hydrogen_treatment constr
_refine_ls_matrix_type full
_refine_ls_number_parameters 493
_refine_ls_number_reflns 7040
_refine_ls_number_restraints 0
_refine_ls_restrained_S_all 1.236
_refine_ls_R_factor_all 0.0599
_refine_ls_R_factor_gt 0.0544
_refine_ls_shift/su_max 0.001
_refine_ls_shift/su_mean 0.000
_refine_ls_structure_factor_coef Fsqd
_refine_ls_weighting_details 'calc w=1/[\s^2^(Fo^2^)+(0.0281P)^2^+8.0463P] where P=(Fo^2^+2Fc^2^)/3'
_refine_ls_weighting_scheme calc
_refine_ls_wR_factor_gt 0.1117
_refine_ls_wR_factor_ref 0.1138
_reflns_number_gt 6465
_reflns_number_total 7040
_reflns_threshold_expression >2sigma(I)
_cod_data_source_file b607172d.txt
_cod_data_source_block rs007
_cod_original_sg_symbol_H-M P2(1)/c
_cod_database_code 7203478

loop_
_symmetry_equiv_pos_as_xyz
'x, y, z'
'-x, y+1/2, -z+1/2'
'-x, -y, -z'
'x, -y-1/2, z-1/2'

loop_
_atom_site_label
_atom_site_type_symbol
_atom_site_fract_x
_atom_site_fract_y
_atom_site_fract_z
_atom_site_U_iso_or_equiv
_atom_site_adp_type
_atom_site_occupancy
_atom_site_symmetry_multiplicity
_atom_site_calc_flag
_atom_site_refinement_flags
_atom_site_disorder_assembly
_atom_site_disorder_group
O1 O 0.45286(6) 1.3713(4) 0.49115(9) 0.0188(4) Uani 1 1 d . . .
O2 O 0.45122(5) 1.0744(4) 0.38770(9) 0.0168(4) Uani 1 1 d . . .
O3 O 0.39690(6) 0.7481(4) 0.37269(10) 0.0208(5) Uani 1 1 d . . .
O4 O 0.06360(6) 0.2960(4) 0.90847(10) 0.0220(5) Uani 1 1 d . . .
O5 O 0.05478(6) 0.5854(4) 1.01213(10) 0.0194(5) Uani 1 1 d . . .
O6 O 0.10390(6) 0.9285(4) 1.04115(10) 0.0220(5) Uani 1 1 d . . .
C1 C 0.29204(8) 0.8920(5) 0.67514(13) 0.0156(6) Uani 1 1 d . . .
C2 C 0.29059(8) 1.0310(5) 0.73301(14) 0.0157(6) Uani 1 1 d . . .
C3 C 0.31525(8) 1.2282(5) 0.74381(14) 0.0177(6) Uani 1 1 d . . .
H3 H 0.3335 1.2662 0.7113 0.021 Uiso 1 1 calc R . .
C4 C 0.31337(9) 1.3638(6) 0.79950(15) 0.0214(7) Uani 1 1 d . . .
H4 H 0.3302 1.4946 0.8057 0.026 Uiso 1 1 calc R . .
C5 C 0.28599(9) 1.3088(6) 0.84859(15) 0.0227(7) Uani 1 1 d . . .
H5 H 0.2849 1.4021 0.8878 0.027 Uiso 1 1 calc R . .
C6 C 0.26167(9) 1.1253(6) 0.83965(14) 0.0209(7) Uani 1 1 d . . .
H6 H 0.2434 1.0934 0.8725 0.025 Uiso 1 1 calc R . .
C7 C 0.26272(8) 0.9781(5) 0.78220(14) 0.0175(6) Uani 1 1 d . . .
C8 C 0.23736(8) 0.7871(5) 0.77181(14) 0.0166(6) Uani 1 1 d . . .
C9 C 0.23970(8) 0.6404(5) 0.71451(13) 0.0159(6) Uani 1 1 d . . .
C10 C 0.21571(8) 0.4433(5) 0.70481(14) 0.0177(6) Uani 1 1 d . . .
H10 H 0.1979 0.4044 0.7379 0.021 Uiso 1 1 calc R . .
C11 C 0.21733(8) 0.3042(6) 0.64845(14) 0.0193(6) Uani 1 1 d . . .
C12 C 0.19366(9) 0.0996(6) 0.63850(16) 0.0233(7) Uani 1 1 d . . .
H12 H 0.1769 0.0522 0.6725 0.028 Uiso 1 1 calc R . .
C13 C 0.19470(9) -0.0277(6) 0.58160(17) 0.0278(8) Uani 1 1 d . . .
H13 H 0.1784 -0.1615 0.5758 0.033 Uiso 1 1 calc R . .
C14 C 0.21984(9) 0.0372(6) 0.53074(17) 0.0279(8) Uani 1 1 d . . .
H14 H 0.2200 -0.0514 0.4906 0.034 Uiso 1 1 calc R . .
C15 C 0.24377(9) 0.2246(6) 0.53874(15) 0.0232(7) Uani 1 1 d . . .
H15 H 0.2608 0.2633 0.5044 0.028 Uiso 1 1 calc R . .
C16 C 0.24385(8) 0.3645(6) 0.59742(14) 0.0197(6) Uani 1 1 d . . .
C17 C 0.26805(8) 0.5553(5) 0.60782(14) 0.0173(6) Uani 1 1 d . . .
H17 H 0.2860 0.5930 0.5747 0.021 Uiso 1 1 calc R . .
C18 C 0.26720(8) 0.6949(5) 0.66513(13) 0.0161(6) Uani 1 1 d . . .
C19 C 0.31884(8) 0.9480(5) 0.62496(14) 0.0166(6) Uani 1 1 d . . .
C20 C 0.34093(8) 0.9859(5) 0.58173(14) 0.0173(6) Uani 1 1 d . . .
C21 C 0.36824(8) 1.0175(5) 0.53065(14) 0.0161(6) Uani 1 1 d . . .
C22 C 0.39616(8) 1.1920(5) 0.53688(14) 0.0171(6) Uani 1 1 d . . .
H22 H 0.3962 1.2979 0.5736 0.021 Uiso 1 1 calc R . .
C23 C 0.42392(8) 1.2110(5) 0.48944(14) 0.0164(6) Uani 1 1 d . . .
C24 C 0.42375(8) 1.0556(5) 0.43511(14) 0.0157(6) Uani 1 1 d . . .
C25 C 0.39495(8) 0.8858(5) 0.42836(14) 0.0174(6) Uani 1 1 d . . .
C26 C 0.36724(8) 0.8652(5) 0.47584(14) 0.0173(6) Uani 1 1 d . . .
H26 H 0.3478 0.7488 0.4712 0.021 Uiso 1 1 calc R . .
C27 C 0.20754(8) 0.7438(6) 0.81769(14) 0.0189(6) Uani 1 1 d . . .
C28 C 0.18099(9) 0.7073(6) 0.85262(14) 0.0210(7) Uani 1 1 d . . .
C29 C 0.14866(8) 0.6734(6) 0.89401(14) 0.0181(6) Uani 1 1 d . . .
C30 C 0.14357(8) 0.8246(6) 0.94767(14) 0.0182(6) Uani 1 1 d . . .
H30 H 0.1615 0.9471 0.9573 0.022 Uiso 1 1 calc R . .
C31 C 0.11188(8) 0.7939(5) 0.98708(14) 0.0167(6) Uani 1 1 d . . .
C32 C 0.08546(8) 0.6164(5) 0.97204(13) 0.0163(6) Uani 1 1 d . . .
C33 C 0.09096(8) 0.4658(6) 0.91804(14) 0.0184(6) Uani 1 1 d . . .
C34 C 0.12292(8) 0.4924(6) 0.87917(14) 0.0193(6) Uani 1 1 d . . .
H34 H 0.1271 0.3881 0.8429 0.023 Uiso 1 1 calc R . .
C35 C 0.45474(9) 1.5278(6) 0.54711(14) 0.0197(6) Uani 1 1 d . . .
H35A H 0.4324 1.6318 0.5469 0.030 Uiso 1 1 calc R . .
H35B H 0.4778 1.6255 0.5448 0.030 Uiso 1 1 calc R . .
H35C H 0.4554 1.4332 0.5879 0.030 Uiso 1 1 calc R . .
C36 C 0.48151(8) 0.9059(6) 0.39779(14) 0.0207(7) Uani 1 1 d . . .
H36A H 0.4935 0.9334 0.4412 0.031 Uiso 1 1 calc R . .
H36B H 0.5004 0.9260 0.3631 0.031 Uiso 1 1 calc R . .
H36C H 0.4713 0.7433 0.3960 0.031 Uiso 1 1 calc R . .
C37 C 0.36997(9) 0.5599(6) 0.36508(15) 0.0208(7) Uani 1 1 d . . .
H37A H 0.3717 0.4529 0.4034 0.031 Uiso 1 1 calc R . .
H37B H 0.3753 0.4702 0.3246 0.031 Uiso 1 1 calc R . .
H37C H 0.3443 0.6274 0.3620 0.031 Uiso 1 1 calc R . .
C38 C 0.06716(9) 0.1429(6) 0.85243(15) 0.0245(7) Uani 1 1 d . . .
H38A H 0.0665 0.2387 0.8118 0.037 Uiso 1 1 calc R . .
H38B H 0.0461 0.0286 0.8514 0.037 Uiso 1 1 calc R . .
H38C H 0.0913 0.0563 0.8555 0.037 Uiso 1 1 calc R . .
C39 C 0.02464(9) 0.7512(6) 0.99635(17) 0.0279(7) Uani 1 1 d . . .
H39A H 0.0345 0.9147 0.9984 0.042 Uiso 1 1 calc R . .
H39B H 0.0042 0.7328 1.0283 0.042 Uiso 1 1 calc R . .
H39C H 0.0148 0.7187 0.9516 0.042 Uiso 1 1 calc R . .
C40 C 0.12946(9) 1.1192(5) 1.05688(15) 0.0216(7) Uani 1 1 d . . .
H40A H 0.1547 1.0538 1.0666 0.032 Uiso 1 1 calc R . .
H40B H 0.1203 1.2056 1.0957 0.032 Uiso 1 1 calc R . .
H40C H 0.1309 1.2287 1.0192 0.032 Uiso 1 1 calc R . .
C50 C 0.93914(10) 0.2283(6) 0.83368(16) 0.0280(8) Uani 1 1 d . . .
H50 H 0.9366 0.2859 0.8803 0.034 Uiso 1 1 calc R . .
Cl1 Cl 0.89601(3) 0.2749(2) 0.79129(5) 0.0483(3) Uani 1 1 d . . .
Cl2 Cl 0.97624(3) 0.38649(16) 0.79565(5) 0.0375(2) Uani 1 1 d . . .
Cl3 Cl 0.95093(3) -0.07680(15) 0.83501(5) 0.0370(2) Uani 1 1 d . . .
C52 C 0.42767(8) 0.5296(5) 0.73815(14) 0.0171(6) Uani 1 1 d . . .
H52 H 0.4231 0.5557 0.7864 0.020 Uiso 1 1 calc R . .
Cl4 Cl 0.39083(2) 0.66962(13) 0.69200(4) 0.02091(17) Uani 1 1 d . . .
Cl5 Cl 0.47193(2) 0.65420(13) 0.71804(4) 0.02269(17) Uani 1 1 d . . .
Cl6 Cl 0.42760(2) 0.22070(13) 0.72227(4) 0.02287(18) Uani 1 1 d . . .

loop_
_atom_site_aniso_label
_atom_site_aniso_U_11
_atom_site_aniso_U_22
_atom_site_aniso_U_33
_atom_site_aniso_U_23
_atom_site_aniso_U_13
_atom_site_aniso_U_12
O1 0.0195(11) 0.0229(11) 0.0141(10) -0.0019(9) 0.0045(8) -0.0063(9)
O2 0.0165(10) 0.0218(11) 0.0121(10) 0.0026(8) 0.0054(8) 0.0000(9)
O3 0.0244(12) 0.0223(11) 0.0157(10) -0.0045(9) 0.0045(8) -0.0074(9)
O4 0.0221(11) 0.0256(12) 0.0185(11) -0.0050(9) 0.0050(9) -0.0038(9)
O5 0.0177(11) 0.0230(11) 0.0179(10) 0.0000(9) 0.0081(8) -0.0017(9)
O6 0.0209(11) 0.0266(12) 0.0186(11) -0.0075(9) 0.0056(8) -0.0078(9)
C1 0.0128(14) 0.0207(15) 0.0133(14) 0.0037(12) 0.0001(11) 0.0038(12)
C2 0.0139(14) 0.0186(15) 0.0145(14) 0.0043(12) 0.0009(11) 0.0038(12)
C3 0.0160(15) 0.0205(16) 0.0167(14) 0.0052(12) 0.0029(11) 0.0010(12)
C4 0.0217(16) 0.0181(16) 0.0244(16) 0.0007(13) -0.0008(13) -0.0008(13)
C5 0.0277(17) 0.0248(17) 0.0158(15) -0.0046(13) 0.0018(12) 0.0047(14)
C6 0.0218(16) 0.0268(17) 0.0142(14) 0.0029(13) 0.0047(12) 0.0049(14)
C7 0.0172(15) 0.0208(16) 0.0144(14) 0.0032(12) 0.0018(11) 0.0067(12)
C8 0.0153(15) 0.0204(16) 0.0141(14) 0.0053(12) 0.0041(11) 0.0038(12)
C9 0.0133(14) 0.0219(16) 0.0125(14) 0.0043(12) 0.0000(11) 0.0035(12)
C10 0.0148(15) 0.0210(16) 0.0173(15) 0.0047(12) 0.0004(11) 0.0001(12)
C11 0.0188(15) 0.0208(16) 0.0183(15) 0.0039(13) -0.0024(12) 0.0046(13)
C12 0.0188(16) 0.0207(16) 0.0302(17) 0.0087(14) -0.0033(13) 0.0001(13)
C13 0.0269(18) 0.0181(16) 0.0382(19) 0.0023(15) -0.0115(15) 0.0001(14)
C14 0.0316(19) 0.0241(17) 0.0279(17) -0.0047(14) -0.0099(14) 0.0026(15)
C15 0.0247(17) 0.0262(17) 0.0187(15) -0.0009(13) -0.0006(13) 0.0022(14)
C16 0.0205(16) 0.0213(16) 0.0171(15) 0.0036(12) -0.0035(12) 0.0044(13)
C17 0.0147(14) 0.0244(16) 0.0130(14) 0.0043(12) 0.0031(11) 0.0044(13)
C18 0.0134(14) 0.0211(16) 0.0137(14) 0.0037(12) -0.0007(11) 0.0045(12)
C19 0.0109(14) 0.0206(16) 0.0184(15) -0.0004(12) -0.0011(12) 0.0017(12)
C20 0.0147(15) 0.0203(15) 0.0170(14) 0.0000(12) 0.0005(12) -0.0004(12)
C21 0.0132(14) 0.0203(15) 0.0147(14) 0.0047(12) 0.0024(11) 0.0002(12)
C22 0.0196(15) 0.0201(15) 0.0117(13) -0.0001(12) 0.0014(11) 0.0023(13)
C23 0.0159(15) 0.0181(15) 0.0151(14) 0.0042(12) -0.0008(11) 0.0003(12)
C24 0.0139(14) 0.0195(15) 0.0140(14) 0.0054(12) 0.0035(11) 0.0020(12)
C25 0.0192(15) 0.0208(16) 0.0122(14) 0.0018(12) 0.0014(11) 0.0003(12)
C26 0.0152(14) 0.0213(16) 0.0153(14) 0.0038(12) 0.0016(11) -0.0043(12)
C27 0.0191(16) 0.0222(16) 0.0156(14) 0.0026(12) 0.0018(12) -0.0001(13)
C28 0.0213(16) 0.0245(17) 0.0171(15) 0.0011(13) 0.0015(13) -0.0005(13)
C29 0.0139(14) 0.0250(16) 0.0154(14) 0.0058(12) 0.0043(11) 0.0037(13)
C30 0.0154(15) 0.0245(16) 0.0146(14) 0.0046(12) 0.0006(11) -0.0017(13)
C31 0.0167(15) 0.0205(15) 0.0129(14) 0.0019(12) 0.0029(11) 0.0024(12)
C32 0.0142(14) 0.0229(16) 0.0119(14) 0.0019(12) 0.0039(11) 0.0009(12)
C33 0.0178(15) 0.0225(16) 0.0148(14) 0.0054(12) 0.0006(11) -0.0011(13)
C34 0.0179(15) 0.0274(17) 0.0127(14) -0.0009(13) 0.0033(11) 0.0031(13)
C35 0.0188(15) 0.0231(16) 0.0174(15) -0.0048(13) 0.0039(12) -0.0032(13)
C36 0.0181(15) 0.0279(17) 0.0162(15) 0.0017(13) 0.0033(12) -0.0009(13)
C37 0.0221(16) 0.0215(16) 0.0188(15) -0.0025(13) 0.0023(12) -0.0046(13)
C38 0.0302(18) 0.0267(17) 0.0168(15) -0.0054(13) 0.0002(13) -0.0035(14)
C39 0.0173(16) 0.0283(18) 0.0383(19) 0.0029(15) 0.0085(14) 0.0008(14)
C40 0.0223(16) 0.0194(16) 0.0231(16) -0.0029(13) 0.0019(12) -0.0037(13)
C50 0.0352(19) 0.0276(18) 0.0216(16) 0.0012(14) 0.0089(14) 0.0052(15)
Cl1 0.0381(5) 0.0663(7) 0.0403(5) 0.0025(5) -0.0025(4) 0.0123(5)
Cl2 0.0404(5) 0.0288(5) 0.0439(5) 0.0093(4) 0.0157(4) 0.0055(4)
Cl3 0.0458(5) 0.0239(4) 0.0416(5) -0.0005(4) 0.0175(4) 0.0043(4)
C52 0.0237(16) 0.0134(14) 0.0142(14) 0.0006(12) 0.0018(12) -0.0007(12)
Cl4 0.0197(4) 0.0188(4) 0.0241(4) 0.0011(3) -0.0027(3) 0.0024(3)
Cl5 0.0201(4) 0.0203(4) 0.0276(4) 0.0007(3) -0.0027(3) -0.0039(3)
Cl6 0.0296(4) 0.0125(3) 0.0267(4) 0.0023(3) 0.0049(3) -0.0004(3)

loop_
_atom_type_symbol
_atom_type_description
_atom_type_scat_dispersion_real
_atom_type_scat_dispersion_imag
_atom_type_scat_source
C C 0.0033 0.0016 'International Tables Vol C Tables 4.2.6.8 and 6.1.1.4'
H H 0.0000 0.0000 'International Tables Vol C Tables 4.2.6.8 and 6.1.1.4'
O O 0.0106 0.0060 'International Tables Vol C Tables 4.2.6.8 and 6.1.1.4'
Cl Cl 0.1484 0.1585 'International Tables Vol C Tables 4.2.6.8 and 6.1.1.4'

loop_
_geom_angle_atom_site_label_1
_geom_angle_atom_site_label_2
_geom_angle_atom_site_label_3
_geom_angle
_geom_angle_site_symmetry_1
_geom_angle_site_symmetry_3
_geom_angle_publ_flag
C23 O1 C35 116.8(2) . . ?
C24 O2 C36 112.3(2) . . ?
C25 O3 C37 117.7(2) . . ?
C33 O4 C38 117.4(2) . . ?
C32 O5 C39 111.9(2) . . ?
C31 O6 C40 117.1(2) . . ?
C2 C1 C18 121.2(3) . . ?
C2 C1 C19 120.0(3) . . ?
C18 C1 C19 118.8(3) . . ?
C1 C2 C3 121.9(3) . . ?
C1 C2 C7 119.6(3) . . ?
C3 C2 C7 118.5(3) . . ?
C4 C3 C2 121.6(3) . . ?
C4 C3 H3 119.2 . . ?
C2 C3 H3 119.2 . . ?
C3 C4 C5 119.7(3) . . ?
C3 C4 H4 120.1 . . ?
C5 C4 H4 120.1 . . ?
C6 C5 C4 120.4(3) . . ?
C6 C5 H5 119.8 . . ?
C4 C5 H5 119.8 . . ?
C5 C6 C7 121.7(3) . . ?
C5 C6 H6 119.1 . . ?
C7 C6 H6 119.1 . . ?
C8 C7 C6 122.5(3) . . ?
C8 C7 C2 119.5(3) . . ?
C6 C7 C2 118.0(3) . . ?
C7 C8 C9 121.1(3) . . ?
C7 C8 C27 120.2(3) . . ?
C9 C8 C27 118.7(3) . . ?
C10 C9 C8 121.7(3) . . ?
C10 C9 C18 118.9(3) . . ?
C8 C9 C18 119.4(3) . . ?
C11 C10 C9 121.8(3) . . ?
C11 C10 H10 119.1 . . ?
C9 C10 H10 119.1 . . ?
C10 C11 C12 122.5(3) . . ?
C10 C11 C16 119.5(3) . . ?
C12 C11 C16 118.1(3) . . ?
C13 C12 C11 121.2(3) . . ?
C13 C12 H12 119.4 . . ?
C11 C12 H12 119.4 . . ?
C12 C13 C14 120.4(3) . . ?
C12 C13 H13 119.8 . . ?
C14 C13 H13 119.8 . . ?
C15 C14 C13 120.6(3) . . ?
C15 C14 H14 119.7 . . ?
C13 C14 H14 119.7 . . ?
C14 C15 C16 121.4(3) . . ?
C14 C15 H15 119.3 . . ?
C16 C15 H15 119.3 . . ?
C17 C16 C15 123.2(3) . . ?
C17 C16 C11 118.6(3) . . ?
C15 C16 C11 118.3(3) . . ?
C16 C17 C18 122.5(3) . . ?
C16 C17 H17 118.7 . . ?
C18 C17 H17 118.7 . . ?
C17 C18 C1 122.1(3) . . ?
C17 C18 C9 118.7(3) . . ?
C1 C18 C9 119.2(3) . . ?
C20 C19 C1 177.2(3) . . ?
C19 C20 C21 176.7(3) . . ?
C22 C21 C26 120.7(3) . . ?
C22 C21 C20 120.2(3) . . ?
C26 C21 C20 119.0(3) . . ?
C23 C22 C21 119.8(3) . . ?
C23 C22 H22 120.1 . . ?
C21 C22 H22 120.1 . . ?
O1 C23 C22 124.8(3) . . ?
O1 C23 C24 115.1(2) . . ?
C22 C23 C24 120.0(3) . . ?
O2 C24 C25 120.2(3) . . ?
O2 C24 C23 120.2(3) . . ?
C25 C24 C23 119.6(3) . . ?
O3 C25 C26 124.6(3) . . ?
O3 C25 C24 114.8(2) . . ?
C26 C25 C24 120.6(3) . . ?
C25 C26 C21 119.2(3) . . ?
C25 C26 H26 120.4 . . ?
C21 C26 H26 120.4 . . ?
C28 C27 C8 175.7(3) . . ?
C27 C28 C29 177.7(3) . . ?
C30 C29 C34 121.4(3) . . ?
C30 C29 C28 119.1(3) . . ?
C34 C29 C28 119.5(3) . . ?
C29 C30 C31 119.0(3) . . ?
C29 C30 H30 120.5 . . ?
C31 C30 H30 120.5 . . ?
O6 C31 C30 124.6(3) . . ?
O6 C31 C32 115.2(2) . . ?
C30 C31 C32 120.2(3) . . ?
O5 C32 C31 119.5(3) . . ?
O5 C32 C33 120.3(3) . . ?
C31 C32 C33 120.1(3) . . ?
O4 C33 C34 124.8(3) . . ?
O4 C33 C32 115.2(2) . . ?
C34 C33 C32 120.0(3) . . ?
C29 C34 C33 119.2(3) . . ?
C29 C34 H34 120.4 . . ?
C33 C34 H34 120.4 . . ?
O1 C35 H35A 109.5 . . ?
O1 C35 H35B 109.5 . . ?
H35A C35 H35B 109.5 . . ?
O1 C35 H35C 109.5 . . ?
H35A C35 H35C 109.5 . . ?
H35B C35 H35C 109.5 . . ?
O2 C36 H36A 109.5 . . ?
O2 C36 H36B 109.5 . . ?
H36A C36 H36B 109.5 . . ?
O2 C36 H36C 109.5 . . ?
H36A C36 H36C 109.5 . . ?
H36B C36 H36C 109.5 . . ?
O3 C37 H37A 109.5 . . ?
O3 C37 H37B 109.5 . . ?
H37A C37 H37B 109.5 . . ?
O3 C37 H37C 109.5 . . ?
H37A C37 H37C 109.5 . . ?
H37B C37 H37C 109.5 . . ?
O4 C38 H38A 109.5 . . ?
O4 C38 H38B 109.5 . . ?
H38A C38 H38B 109.5 . . ?
O4 C38 H38C 109.5 . . ?
H38A C38 H38C 109.5 . . ?
H38B C38 H38C 109.5 . . ?
O5 C39 H39A 109.5 . . ?
O5 C39 H39B 109.5 . . ?
H39A C39 H39B 109.5 . . ?
O5 C39 H39C 109.5 . . ?
H39A C39 H39C 109.5 . . ?
H39B C39 H39C 109.5 . . ?
O6 C40 H40A 109.5 . . ?
O6 C40 H40B 109.5 . . ?
H40A C40 H40B 109.5 . . ?
O6 C40 H40C 109.5 . . ?
H40A C40 H40C 109.5 . . ?
H40B C40 H40C 109.5 . . ?
Cl1 C50 Cl3 110.8(2) . . ?
Cl1 C50 Cl2 110.81(18) . . ?
Cl3 C50 Cl2 108.56(18) . . ?
Cl1 C50 H50 108.9 . . ?
Cl3 C50 H50 108.9 . . ?
Cl2 C50 H50 108.9 . . ?
Cl6 C52 Cl5 110.27(16) . . ?
Cl6 C52 Cl4 109.94(16) . . ?
Cl5 C52 Cl4 110.35(15) . . ?
Cl6 C52 H52 108.7 . . ?
Cl5 C52 H52 108.7 . . ?
Cl4 C52 H52 108.7 . . ?

loop_
_geom_bond_atom_site_label_1
_geom_bond_atom_site_label_2
_geom_bond_distance
_geom_bond_site_symmetry_2
_geom_bond_publ_flag
O1 C23 1.359(4) . ?
O1 C35 1.431(3) . ?
O2 C24 1.376(3) . ?
O2 C36 1.437(4) . ?
O3 C25 1.366(3) . ?
O3 C37 1.425(4) . ?
O4 C33 1.366(4) . ?
O4 C38 1.427(4) . ?
O5 C32 1.371(3) . ?
O5 C39 1.443(4) . ?
O6 C31 1.360(3) . ?
O6 C40 1.430(4) . ?
C1 C2 1.406(4) . ?
C1 C18 1.421(4) . ?
C1 C19 1.431(4) . ?
C2 C3 1.420(4) . ?
C2 C7 1.438(4) . ?
C3 C4 1.360(4) . ?
C3 H3 0.9500 . ?
C4 C5 1.427(4) . ?
C4 H4 0.9500 . ?
C5 C6 1.349(5) . ?
C5 H5 0.9500 . ?
C6 C7 1.424(4) . ?
C6 H6 0.9500 . ?
C7 C8 1.408(4) . ?
C8 C9 1.423(4) . ?
C8 C27 1.432(4) . ?
C9 C10 1.403(4) . ?
C9 C18 1.434(4) . ?
C10 C11 1.381(4) . ?
C10 H10 0.9500 . ?
C11 C12 1.430(4) . ?
C11 C16 1.442(4) . ?
C12 C13 1.353(5) . ?
C12 H12 0.9500 . ?
C13 C14 1.414(5) . ?
C13 H13 0.9500 . ?
C14 C15 1.355(5) . ?
C14 H14 0.9500 . ?
C15 C16 1.421(4) . ?
C15 H15 0.9500 . ?
C16 C17 1.381(4) . ?
C17 C18 1.398(4) . ?
C17 H17 0.9500 . ?
C19 C20 1.197(4) . ?
C20 C21 1.432(4) . ?
C21 C22 1.391(4) . ?
C21 C26 1.398(4) . ?
C22 C23 1.384(4) . ?
C22 H22 0.9500 . ?
C23 C24 1.401(4) . ?
C24 C25 1.396(4) . ?
C25 C26 1.384(4) . ?
C26 H26 0.9500 . ?
C27 C28 1.198(4) . ?
C28 C29 1.436(4) . ?
C29 C30 1.389(4) . ?
C29 C34 1.390(4) . ?
C30 C31 1.392(4) . ?
C30 H30 0.9500 . ?
C31 C32 1.393(4) . ?
C32 C33 1.395(4) . ?
C33 C34 1.391(4) . ?
C34 H34 0.9500 . ?
C35 H35A 0.9800 . ?
C35 H35B 0.9800 . ?
C35 H35C 0.9800 . ?
C36 H36A 0.9800 . ?
C36 H36B 0.9800 . ?
C36 H36C 0.9800 . ?
C37 H37A 0.9800 . ?
C37 H37B 0.9800 . ?
C37 H37C 0.9800 . ?
C38 H38A 0.9800 . ?
C38 H38B 0.9800 . ?
C38 H38C 0.9800 . ?
C39 H39A 0.9800 . ?
C39 H39B 0.9800 . ?
C39 H39C 0.9800 . ?
C40 H40A 0.9800 . ?
C40 H40B 0.9800 . ?
C40 H40C 0.9800 . ?
C50 Cl1 1.753(4) . ?
C50 Cl3 1.759(3) . ?
C50 Cl2 1.765(3) . ?
C50 H50 1.0000 . ?
C52 Cl6 1.760(3) . ?
C52 Cl5 1.762(3) . ?
C52 Cl4 1.770(3) . ?
C52 H52 1.0000 . ?

loop_
_geom_torsion_atom_site_label_1
_geom_torsion_atom_site_label_2
_geom_torsion_atom_site_label_3
_geom_torsion_atom_site_label_4
_geom_torsion
_geom_torsion_site_symmetry_1
_geom_torsion_site_symmetry_2
_geom_torsion_site_symmetry_3
_geom_torsion_site_symmetry_4
_geom_torsion_publ_flag
C18 C1 C2 C3 179.9(3) . . . . ?
C19 C1 C2 C3 -0.2(4) . . . . ?
C18 C1 C2 C7 -2.0(4) . . . . ?
C19 C1 C2 C7 178.0(3) . . . . ?
C1 C2 C3 C4 179.1(3) . . . . ?
C7 C2 C3 C4 0.9(4) . . . . ?
C2 C3 C4 C5 -0.2(4) . . . . ?
C3 C4 C5 C6 -0.9(5) . . . . ?
C4 C5 C6 C7 1.1(5) . . . . ?
C5 C6 C7 C8 -179.5(3) . . . . ?
C5 C6 C7 C2 -0.3(4) . . . . ?
C1 C2 C7 C8 0.2(4) . . . . ?
C3 C2 C7 C8 178.5(3) . . . . ?
C1 C2 C7 C6 -178.9(3) . . . . ?
C3 C2 C7 C6 -0.7(4) . . . . ?
C6 C7 C8 C9 -178.7(3) . . . . ?
C2 C7 C8 C9 2.2(4) . . . . ?
C6 C7 C8 C27 4.1(4) . . . . ?
C2 C7 C8 C27 -175.0(3) . . . . ?
C7 C8 C9 C10 177.2(3) . . . . ?
C27 C8 C9 C10 -5.5(4) . . . . ?
C7 C8 C9 C18 -2.9(4) . . . . ?
C27 C8 C9 C18 174.4(3) . . . . ?
C8 C9 C10 C11 178.4(3) . . . . ?
C18 C9 C10 C11 -1.5(4) . . . . ?
C9 C10 C11 C12 178.6(3) . . . . ?
C9 C10 C11 C16 -1.1(4) . . . . ?
C10 C11 C12 C13 177.2(3) . . . . ?
C16 C11 C12 C13 -3.1(4) . . . . ?
C11 C12 C13 C14 1.0(5) . . . . ?
C12 C13 C14 C15 1.3(5) . . . . ?
C13 C14 C15 C16 -1.4(5) . . . . ?
C14 C15 C16 C17 179.3(3) . . . . ?
C14 C15 C16 C11 -0.8(4) . . . . ?
C10 C11 C16 C17 2.6(4) . . . . ?
C12 C11 C16 C17 -177.1(3) . . . . ?
C10 C11 C16 C15 -177.3(3) . . . . ?
C12 C11 C16 C15 3.0(4) . . . . ?
C15 C16 C17 C18 178.4(3) . . . . ?
C11 C16 C17 C18 -1.5(4) . . . . ?
C16 C17 C18 C1 -179.5(3) . . . . ?
C16 C17 C18 C9 -1.1(4) . . . . ?
C2 C1 C18 C17 179.7(3) . . . . ?
C19 C1 C18 C17 -0.3(4) . . . . ?
C2 C1 C18 C9 1.2(4) . . . . ?
C19 C1 C18 C9 -178.7(3) . . . . ?
C10 C9 C18 C17 2.6(4) . . . . ?
C8 C9 C18 C17 -177.3(3) . . . . ?
C10 C9 C18 C1 -179.0(3) . . . . ?
C8 C9 C18 C1 1.2(4) . . . . ?
C2 C1 C19 C20 168(6) . . . . ?
C18 C1 C19 C20 -13(7) . . . . ?
C1 C19 C20 C21 -48(10) . . . . ?
C19 C20 C21 C22 -116(5) . . . . ?
C19 C20 C21 C26 61(6) . . . . ?
C26 C21 C22 C23 -1.9(4) . . . . ?
C20 C21 C22 C23 175.7(3) . . . . ?
C35 O1 C23 C22 1.2(4) . . . . ?
C35 O1 C23 C24 -177.9(2) . . . . ?
C21 C22 C23 O1 -178.7(3) . . . . ?
C21 C22 C23 C24 0.3(4) . . . . ?
C36 O2 C24 C25 -83.7(3) . . . . ?
C36 O2 C24 C23 98.1(3) . . . . ?
O1 C23 C24 O2 -1.1(4) . . . . ?
C22 C23 C24 O2 179.8(3) . . . . ?
O1 C23 C24 C25 -179.3(3) . . . . ?
C22 C23 C24 C25 1.5(4) . . . . ?
C37 O3 C25 C26 -4.3(4) . . . . ?
C37 O3 C25 C24 175.6(2) . . . . ?
O2 C24 C25 O3 0.0(4) . . . . ?
C23 C24 C25 O3 178.2(2) . . . . ?
O2 C24 C25 C26 179.9(3) . . . . ?
C23 C24 C25 C26 -1.9(4) . . . . ?
O3 C25 C26 C21 -179.8(3) . . . . ?
C24 C25 C26 C21 0.4(4) . . . . ?
C22 C21 C26 C25 1.6(4) . . . . ?
C20 C21 C26 C25 -176.1(3) . . . . ?
C7 C8 C27 C28 129(4) . . . . ?
C9 C8 C27 C28 -48(5) . . . . ?
C8 C27 C28 C29 -72(10) . . . . ?
C27 C28 C29 C30 -57(8) . . . . ?
C27 C28 C29 C34 122(8) . . . . ?
C34 C29 C30 C31 -0.3(4) . . . . ?
C28 C29 C30 C31 178.9(3) . . . . ?
C40 O6 C31 C30 2.0(4) . . . . ?
C40 O6 C31 C32 -177.6(3) . . . . ?
C29 C30 C31 O6 179.4(3) . . . . ?
C29 C30 C31 C32 -1.0(4) . . . . ?
C39 O5 C32 C31 82.4(3) . . . . ?
C39 O5 C32 C33 -100.0(3) . . . . ?
O6 C31 C32 O5 -1.7(4) . . . . ?
C30 C31 C32 O5 178.7(3) . . . . ?
O6 C31 C32 C33 -179.3(3) . . . . ?
C30 C31 C32 C33 1.1(4) . . . . ?
C38 O4 C33 C34 -3.4(4) . . . . ?
C38 O4 C33 C32 177.8(3) . . . . ?
O5 C32 C33 O4 1.5(4) . . . . ?
C31 C32 C33 O4 179.1(3) . . . . ?
O5 C32 C33 C34 -177.5(3) . . . . ?
C31 C32 C33 C34 0.1(4) . . . . ?
C30 C29 C34 C33 1.5(4) . . . . ?
C28 C29 C34 C33 -177.7(3) . . . . ?
O4 C33 C34 C29 179.8(3) . . . . ?
C32 C33 C34 C29 -1.4(4) . . . . ?

loop_
_cod_related_entry_id
_cod_related_entry_database
_cod_related_entry_code
1 ChemSpider 21143227
